data_7023454
loop_
_publ_author_name
'Zima, V\'it\<ezslav'
'Raja, Duraisamy Senthil'
'Lee, Yu-Shan'
'Chang, Ting-Guang'
'Wu, Cheng-You'
'Hu, Chien-Chieh'
'Lee, Kueir-Rarn'
'Lai, Juin-Yih'
'Yeh, Jui-Ming'
'Lin, Chia-Her'

_publ_section_title
;
 Alkaline-earth metal phosphonocarboxylates: synthesis, structures,
 chirality, and luminescence properties.
;
_journal_issue 43
_journal_name_full 'Dalton transactions (Cambridge, England : 2003)'
_journal_page_first 15332
_journal_page_last 15342
_journal_paper_doi 10.1039/c3dt51375k
_journal_volume 42
_journal_year 2013
_chemical_absolute_configuration ad
_chemical_formula_sum 'C5 H9 N O11 P2 Sr2'
_chemical_formula_weight 496.31
_chemical_name_systematic
;
?
;
_space_group_IT_number 19
_symmetry_cell_setting orthorhombic
_symmetry_space_group_name_Hall 'P 2ac 2ab'
_symmetry_space_group_name_H-M 'P 21 21 21'
_atom_sites_solution_hydrogens geom
_atom_sites_solution_primary direct
_atom_sites_solution_secondary difmap
_audit_creation_method SHELXL-97
_cell_angle_alpha 90.00
_cell_angle_beta 90.00
_cell_angle_gamma 90.00
_cell_formula_units_Z 4
_cell_length_a 5.2567(4)
_cell_length_b 8.7839(6)
_cell_length_c 26.5490(19)
_cell_measurement_reflns_used 120
_cell_measurement_temperature 295(2)
_cell_measurement_theta_max 25.9094
_cell_measurement_theta_min 2.7578
_cell_volume 1225.88(15)
_computing_cell_refinement 'SAINT V7.68A (Bruker AXS, 2009)'
_computing_data_collection 'APEX2 (Bruker AXS, 2010)'
_computing_data_reduction 'SAINT V7.68A (Bruker AXS, 2009)'
_computing_molecular_graphics 'SHELXTL (Sheldrick, 2008)'
_computing_publication_material SHELXTL
_computing_structure_refinement 'SHELXL-97 (Sheldrick, 2008)'
_computing_structure_solution 'SHELXS-97 (Sheldrick, 2008)'
_diffrn_ambient_temperature 295(2)
_diffrn_detector_area_resol_mean 8.3333
_diffrn_measured_fraction_theta_full 0.986
_diffrn_measured_fraction_theta_max 0.986
_diffrn_measurement_device_type 'Bruker APEX-II CCD'
_diffrn_measurement_method '\f and \w scans'
_diffrn_radiation_monochromator graphite
_diffrn_radiation_source 'fine-focus sealed tube'
_diffrn_radiation_type MoK\a
_diffrn_radiation_wavelength 0.71073
_diffrn_reflns_av_R_equivalents 0.0263
_diffrn_reflns_av_sigmaI/netI 0.0379
_diffrn_reflns_limit_h_max 6
_diffrn_reflns_limit_h_min -7
_diffrn_reflns_limit_k_max 11
_diffrn_reflns_limit_k_min -11
_diffrn_reflns_limit_l_max 32
_diffrn_reflns_limit_l_min -35
_diffrn_reflns_number 6837
_diffrn_reflns_theta_full 28.38
_diffrn_reflns_theta_max 28.38
_diffrn_reflns_theta_min 1.53
_exptl_absorpt_coefficient_mu 9.025
_exptl_absorpt_correction_T_max 0.2112
_exptl_absorpt_correction_T_min 0.1727
_exptl_absorpt_correction_type multi-scan
_exptl_absorpt_process_details 'SADABS (Bruker, 2008)'
_exptl_crystal_colour light-yellow
_exptl_crystal_density_diffrn 2.689
_exptl_crystal_density_method 'not measured'
_exptl_crystal_description columnar
_exptl_crystal_F_000 960
_exptl_crystal_size_max 0.30
_exptl_crystal_size_mid 0.30
_exptl_crystal_size_min 0.25
_refine_diff_density_max 0.510
_refine_diff_density_min -0.421
_refine_diff_density_rms 0.103
_refine_ls_abs_structure_details 'Flack H D (1983), Acta Cryst. A39, 876-881'
_refine_ls_abs_structure_Flack 0.582(7)
_refine_ls_extinction_method none
_refine_ls_goodness_of_fit_ref 1.069
_refine_ls_hydrogen_treatment constr
_refine_ls_matrix_type full
_refine_ls_number_parameters 191
_refine_ls_number_reflns 2881
_refine_ls_number_restraints 0
_refine_ls_restrained_S_all 1.069
_refine_ls_R_factor_all 0.0311
_refine_ls_R_factor_gt 0.0269
_refine_ls_shift/su_max 0.000
_refine_ls_shift/su_mean 0.000
_refine_ls_structure_factor_coef Fsqd
_refine_ls_weighting_details 'calc w=1/[\s^2^(Fo^2^)+(0.0212P)^2^+0.7427P] where P=(Fo^2^+2Fc^2^)/3'
_refine_ls_weighting_scheme calc
_refine_ls_wR_factor_gt 0.0532
_refine_ls_wR_factor_ref 0.0542
_reflns_number_gt 2698
_reflns_number_total 2881
_reflns_threshold_expression >2sigma(I)
_cod_data_source_file c3dt51375k.txt
_cod_data_source_block 5
_cod_depositor_comments
;

2018-12-04
Z value and formula fixed to values more according to usual
chemical conventions.                 miguel
;
_cod_original_formula_sum 'C10 H18 N2 O22 P4 Sr4'
_cod_original_formula_weight 992.62
_cod_original_formula_units_Z 2
_cod_original_sg_symbol_Hall ' P 2ac 2ab'
_cod_database_code 7023454

loop_
_symmetry_equiv_pos_as_xyz
'x, y, z'
'-x+1/2, -y, z+1/2'
'-x, y+1/2, -z+1/2'
'x+1/2, -y+1/2, -z'

loop_
_atom_site_label
_atom_site_type_symbol
_atom_site_fract_x
_atom_site_fract_y
_atom_site_fract_z
_atom_site_U_iso_or_equiv
_atom_site_adp_type
_atom_site_occupancy
_atom_site_symmetry_multiplicity
_atom_site_calc_flag
_atom_site_refinement_flags
N1 N -0.0460(7) -0.0111(3) 0.06315(10) 0.0151(6) Uani 1 1 d .
H1A H -0.2111 -0.0069 0.0734 0.018 Uiso 1 1 calc R
Sr1 Sr 0.02609(7) 0.19969(4) 0.242724(12) 0.01485(9) Uani 1 1 d .
Sr2 Sr 0.44577(8) 0.54917(4) 0.151676(12) 0.01455(8) Uani 1 1 d .
P1 P 0.5205(2) 0.42046(10) 0.26525(3) 0.0135(2) Uani 1 1 d .
O1 O 0.2564(5) 0.4665(3) 0.24731(10) 0.0187(6) Uani 1 1 d .
O2 O 0.5182(7) 0.2604(3) 0.28509(10) 0.0289(7) Uani 1 1 d .
O3 O 0.7205(5) 0.4399(3) 0.22473(10) 0.0192(6) Uani 1 1 d .
O4 O 0.6160(6) 0.5375(3) 0.30702(10) 0.0236(7) Uani 1 1 d .
H4A H 0.4928 0.5773 0.3206 0.035 Uiso 1 1 calc R
O5 O 0.1807(6) 0.3090(3) 0.14721(11) 0.0250(7) Uani 1 1 d .
O6 O -0.2195(6) 0.1546(3) 0.14906(11) 0.0292(7) Uani 1 1 d .
O7 O -0.2055(6) 0.3955(3) 0.09785(10) 0.0225(7) Uani 1 1 d .
H7A H -0.1072 0.4571 0.0852 0.034 Uiso 1 1 calc R
O8 O 0.6974(6) 0.7570(4) 0.10221(11) 0.0276(7) Uani 1 1 d .
O9 O 0.0005(6) 0.1891(3) 0.34303(9) 0.0243(7) Uani 1 1 d .
O10 O 0.0444(7) 0.4666(4) -0.00956(10) 0.0370(8) Uani 1 1 d .
O11 O 0.2030(6) 0.5498(3) 0.06269(10) 0.0264(7) Uani 1 1 d .
P2 P -0.0494(2) 0.25547(10) 0.11927(3) 0.0171(2) Uani 1 1 d .
C2 C -0.0491(9) -0.0776(4) 0.01118(13) 0.0201(8) Uani 1 1 d .
H2A H -0.0474 -0.1879 0.0131 0.024 Uiso 1 1 calc R
H2B H 0.1006 -0.0450 -0.0072 0.024 Uiso 1 1 calc R
C3 C 0.2122(8) 0.5243(5) 0.01589(14) 0.0192(9) Uani 1 1 d .
C4 C 0.0482(10) 0.1499(4) 0.06263(13) 0.0196(8) Uani 1 1 d .
H4B H -0.0174 0.2013 0.0330 0.023 Uiso 1 1 calc R
H4C H 0.2324 0.1497 0.0604 0.023 Uiso 1 1 calc R
C6 C 0.0890(9) -0.1088(4) 0.10044(14) 0.0190(9) Uani 1 1 d .
H6A H 0.1515 -0.0462 0.1279 0.023 Uiso 1 1 calc R
H6B H 0.2341 -0.1569 0.0844 0.023 Uiso 1 1 calc R
C7 C 0.9118(9) 0.7691(4) 0.12124(14) 0.0175(9) Uani 1 1 d .

loop_
_atom_site_aniso_label
_atom_site_aniso_U_11
_atom_site_aniso_U_22
_atom_site_aniso_U_33
_atom_site_aniso_U_23
_atom_site_aniso_U_13
_atom_site_aniso_U_12
N1 0.0182(17) 0.0110(13) 0.0162(14) 0.0013(11) 0.0008(15) 0.0004(15)
Sr1 0.01665(19) 0.01133(15) 0.01657(15) 0.00017(12) 0.00037(15) -0.00108(15)
Sr2 0.01820(18) 0.01211(15) 0.01332(15) -0.00078(13) -0.00087(15) 0.00004(17)
P1 0.0157(5) 0.0092(4) 0.0156(4) -0.0004(3) -0.0006(4) 0.0002(4)
O1 0.0169(15) 0.0151(14) 0.0241(16) -0.0050(12) -0.0043(11) -0.0003(12)
O2 0.047(2) 0.0146(12) 0.0252(13) 0.0046(11) 0.0002(16) -0.0008(16)
O3 0.0181(16) 0.0192(14) 0.0204(15) -0.0019(12) -0.0001(11) 0.0022(14)
O4 0.0242(18) 0.0237(15) 0.0229(14) -0.0080(12) -0.0024(12) 0.0045(14)
O5 0.0325(18) 0.0179(14) 0.0246(15) 0.0008(13) -0.0066(14) 0.0007(15)
O6 0.036(2) 0.0218(15) 0.0295(16) 0.0018(14) 0.0137(15) -0.0044(15)
O7 0.0246(17) 0.0178(14) 0.0250(15) 0.0011(12) 0.0047(13) 0.0041(13)
O8 0.0227(17) 0.0285(17) 0.0317(17) 0.0102(14) -0.0025(14) -0.0043(15)
O9 0.0334(19) 0.0225(14) 0.0171(12) -0.0075(11) 0.0044(13) -0.0099(15)
O10 0.0271(18) 0.059(2) 0.0250(14) -0.0005(15) 0.0004(15) -0.013(2)
O11 0.0384(19) 0.0275(16) 0.0133(14) 0.0001(13) 0.0058(13) -0.0023(17)
P2 0.0237(6) 0.0125(4) 0.0151(4) -0.0006(3) 0.0034(5) -0.0007(5)
C2 0.027(2) 0.0179(19) 0.0154(17) -0.0044(14) 0.0004(18) 0.003(2)
C3 0.022(2) 0.020(2) 0.016(2) 0.0029(16) -0.0008(17) -0.0032(19)
C4 0.028(2) 0.0116(17) 0.0193(18) -0.0014(14) 0.006(2) -0.0035(19)
C6 0.021(2) 0.0133(17) 0.0228(19) -0.0015(15) -0.0055(17) -0.0004(18)
C7 0.022(2) 0.0132(18) 0.0173(18) -0.0003(14) 0.0060(16) 0.0025(17)

loop_
_atom_type_symbol
_atom_type_description
_atom_type_scat_dispersion_real
_atom_type_scat_dispersion_imag
_atom_type_scat_source
C C 0.0033 0.0016 'International Tables Vol C Tables 4.2.6.8 and 6.1.1.4'
H H 0.0000 0.0000 'International Tables Vol C Tables 4.2.6.8 and 6.1.1.4'
O O 0.0106 0.0060 'International Tables Vol C Tables 4.2.6.8 and 6.1.1.4'
P P 0.1023 0.0942 'International Tables Vol C Tables 4.2.6.8 and 6.1.1.4'
Sr Sr -1.5307 3.2498 'International Tables Vol C Tables 4.2.6.8 and 6.1.1.4'
N N 0.0061 0.0033 'International Tables Vol C Tables 4.2.6.8 and 6.1.1.4'

loop_
_geom_angle_atom_site_label_1
_geom_angle_atom_site_label_2
_geom_angle_atom_site_label_3
_geom_angle
_geom_angle_site_symmetry_1
_geom_angle_site_symmetry_3
C6 N1 C4 113.1(3) . .
C6 N1 C2 113.1(3) . .
C4 N1 C2 111.3(3) . .
C6 N1 H1A 106.2 . .
C4 N1 H1A 106.2 . .
C2 N1 H1A 106.2 . .
O1 Sr1 O1 167.82(5) 3_545 .
O1 Sr1 O9 80.72(8) 3_545 .
O1 Sr1 O9 90.46(8) . .
O1 Sr1 O3 107.51(9) 3_545 1_455
O1 Sr1 O3 65.58(8) . 1_455
O9 Sr1 O3 100.03(9) . 1_455
O1 Sr1 O4 91.88(9) 3_545 3_645
O1 Sr1 O4 99.85(9) . 3_645
O9 Sr1 O4 120.27(8) . 3_645
O3 Sr1 O4 137.80(8) 1_455 3_645
O1 Sr1 O3 65.58(8) 3_545 3_645
O1 Sr1 O3 119.63(9) . 3_645
O9 Sr1 O3 71.66(8) . 3_645
O3 Sr1 O3 169.59(3) 1_455 3_645
O4 Sr1 O3 52.11(8) 3_645 3_645
O1 Sr1 O6 73.29(9) 3_545 .
O1 Sr1 O6 111.95(8) . .
O9 Sr1 O6 148.13(9) . .
O3 Sr1 O6 71.44(8) 1_455 .
O4 Sr1 O6 79.32(9) 3_645 .
O3 Sr1 O6 112.15(8) 3_645 .
O1 Sr1 O5 122.27(9) 3_545 .
O1 Sr1 O5 66.96(8) . .
O9 Sr1 O5 156.99(8) . .
O3 Sr1 O5 75.33(9) 1_455 .
O4 Sr1 O5 62.72(8) 3_645 .
O3 Sr1 O5 114.79(9) 3_645 .
O6 Sr1 O5 52.49(9) . .
O1 Sr1 O2 129.41(8) 3_545 .
O1 Sr1 O2 53.42(8) . .
O9 Sr1 O2 70.17(9) . .
O3 Sr1 O2 117.47(8) 1_455 .
O4 Sr1 O2 70.26(8) 3_645 .
O3 Sr1 O2 66.35(8) 3_645 .
O6 Sr1 O2 141.39(9) . .
O5 Sr1 O2 91.68(8) . .
O1 Sr1 O2 64.96(8) 3_545 1_455
O1 Sr1 O2 103.73(8) . 1_455
O9 Sr1 O2 65.13(9) . 1_455
O3 Sr1 O2 52.10(8) 1_455 1_455
O4 Sr1 O2 155.83(8) 3_645 1_455
O3 Sr1 O2 117.65(8) 3_645 1_455
O6 Sr1 O2 86.99(8) . 1_455
O5 Sr1 O2 122.75(8) . 1_455
O2 Sr1 O2 129.31(9) . 1_455
O1 Sr1 P1 156.18(6) 3_545 .
O1 Sr1 P1 26.91(6) . .
O9 Sr1 P1 83.07(6) . .
O3 Sr1 P1 92.38(6) 1_455 .
O4 Sr1 P1 81.38(6) 3_645 .
O3 Sr1 P1 92.79(6) 3_645 .
O6 Sr1 P1 126.95(6) . .
O5 Sr1 P1 74.73(6) . .
O2 Sr1 P1 27.07(5) . .
O2 Sr1 P1 122.60(6) 1_455 .
O1 Sr1 P2 98.68(6) 3_545 .
O1 Sr1 P2 88.25(6) . .
O9 Sr1 P2 168.31(7) . .
O3 Sr1 P2 68.91(6) 1_455 .
O4 Sr1 P2 71.37(6) 3_645 .
O3 Sr1 P2 118.86(6) 3_645 .
O6 Sr1 P2 26.27(6) . .
O5 Sr1 P2 26.45(7) . .
O2 Sr1 P2 117.69(6) . .
O2 Sr1 P2 103.92(6) 1_455 .
P1 Sr1 P2 100.69(3) . .
O2 Sr2 O5 133.56(10) 3_655 .
O2 Sr2 O3 74.46(9) 3_655 .
O5 Sr2 O3 91.89(9) . .
O2 Sr2 O8 77.37(10) 3_655 .
O5 Sr2 O8 147.00(9) . .
O3 Sr2 O8 110.61(9) . .
O2 Sr2 O9 71.86(10) 3_655 3
O5 Sr2 O9 84.37(9) . 3
O3 Sr2 O9 128.50(8) . 3
O8 Sr2 O9 98.68(9) . 3
O2 Sr2 O11 128.55(9) 3_655 .
O5 Sr2 O11 72.47(9) . .
O3 Sr2 O11 156.99(9) . .
O8 Sr2 O11 78.27(9) . .
O9 Sr2 O11 68.00(8) 3 .
O2 Sr2 O7 132.49(11) 3_655 1_655
O5 Sr2 O7 86.10(10) . 1_655
O3 Sr2 O7 80.36(9) . 1_655
O8 Sr2 O7 74.81(10) . 1_655
O9 Sr2 O7 149.79(8) 3 1_655
O11 Sr2 O7 81.80(9) . 1_655
O2 Sr2 O1 67.35(8) 3_655 .
O5 Sr2 O1 68.50(8) . .
O3 Sr2 O1 55.26(8) . .
O8 Sr2 O1 144.27(9) . .
O9 Sr2 O1 76.09(7) 3 .
O11 Sr2 O1 128.65(8) . .
O7 Sr2 O1 126.13(8) 1_655 .
O2 Sr2 O9 67.26(9) 3_655 3_655
O5 Sr2 O9 146.37(9) . 3_655
O3 Sr2 O9 66.39(8) . 3_655
O8 Sr2 O9 44.26(8) . 3_655
O9 Sr2 O9 129.17(10) 3 3_655
O11 Sr2 O9 118.40(8) . 3_655
O7 Sr2 O9 65.86(8) 1_655 3_655
O1 Sr2 O9 112.62(7) . 3_655
O2 Sr2 C7 70.55(10) 3_655 .
O5 Sr2 C7 155.01(9) . .
O3 Sr2 C7 89.21(9) . .
O8 Sr2 C7 21.40(9) . .
O9 Sr2 C7 114.06(9) 3 .
O11 Sr2 C7 98.02(10) . .
O7 Sr2 C7 69.48(9) 1_655 .
O1 Sr2 C7 130.38(9) . .
O9 Sr2 C7 22.87(8) 3_655 .
O2 Sr2 P1 68.08(6) 3_655 .
O5 Sr2 P1 79.61(7) . .
O3 Sr2 P1 27.29(6) . .
O8 Sr2 P1 130.57(7) . .
O9 Sr2 P1 102.67(5) 3 .
O11 Sr2 P1 151.17(7) . .
O7 Sr2 P1 103.68(6) 1_655 .
O1 Sr2 P1 27.97(6) . .
O9 Sr2 P1 89.01(5) 3_655 .
C7 Sr2 P1 110.48(7) . .
O2 Sr2 Sr1 47.82(8) 3_655 3
O5 Sr2 Sr1 88.09(7) . 3
O3 Sr2 Sr1 86.74(6) . 3
O8 Sr2 Sr1 116.06(7) . 3
O9 Sr2 Sr1 41.89(5) 3 3
O11 Sr2 Sr1 108.89(7) . 3
O7 Sr2 Sr1 165.65(6) 1_655 3
O1 Sr2 Sr1 39.64(6) . 3
O9 Sr2 Sr1 114.47(5) 3_655 3
C7 Sr2 Sr1 116.89(7) . 3
P1 Sr2 Sr1 62.312(19) . 3
O2 P1 O3 111.14(17) . .
O2 P1 O1 110.56(18) . .
O3 P1 O1 112.40(16) . .
O2 P1 O4 111.25(15) . .
O3 P1 O4 101.72(16) . .
O1 P1 O4 109.48(16) . .
O2 P1 Sr2 130.65(11) . .
O3 P1 Sr2 52.00(11) . .
O1 P1 Sr2 60.41(11) . .
O4 P1 Sr2 117.41(11) . .
O2 P1 Sr1 60.43(13) . .
O3 P1 Sr1 119.01(11) . .
O1 P1 Sr1 51.74(11) . .
O4 P1 Sr1 138.93(12) . .
Sr2 P1 Sr1 86.62(2) . .
O2 P1 Sr1 61.72(14) . 1_655
O3 P1 Sr1 52.15(11) . 1_655
O1 P1 Sr1 145.38(11) . 1_655
O4 P1 Sr1 104.37(12) . 1_655
Sr2 P1 Sr1 97.59(3) . 1_655
Sr1 P1 Sr1 104.65(3) . 1_655
O2 P1 Sr1 134.23(14) . 3_655
O3 P1 Sr1 52.57(11) . 3_655
O1 P1 Sr1 115.14(11) . 3_655
O4 P1 Sr1 50.36(11) . 3_655
Sr2 P1 Sr1 77.14(2) . 3_655
Sr1 P1 Sr1 163.34(3) . 3_655
Sr1 P1 Sr1 81.44(2) 1_655 3_655
P1 O1 Sr1 135.55(15) . 3
P1 O1 Sr1 101.34(13) . .
Sr1 O1 Sr1 116.85(10) 3 .
P1 O1 Sr2 91.61(12) . .
Sr1 O1 Sr2 95.30(9) 3 .
Sr1 O1 Sr2 110.40(9) . .
P1 O2 Sr2 157.88(16) . 3_645
P1 O2 Sr1 92.50(15) . .
Sr2 O2 Sr1 101.13(10) 3_645 .
P1 O2 Sr1 91.61(15) . 1_655
Sr2 O2 Sr1 93.06(10) 3_645 1_655
Sr1 O2 Sr1 129.31(9) . 1_655
P1 O3 Sr2 100.71(14) . .
P1 O3 Sr1 101.52(14) . 1_655
Sr2 O3 Sr1 138.76(11) . 1_655
P1 O3 Sr1 101.81(13) . 3_655
Sr2 O3 Sr1 101.24(9) . 3_655
Sr1 O3 Sr1 107.58(9) 1_655 3_655
P1 O4 Sr1 102.66(13) . 3_655
P1 O4 H4A 109.5 . .
Sr1 O4 H4A 122.7 3_655 .
P2 O5 Sr2 136.97(17) . .
P2 O5 Sr1 96.05(14) . .
Sr2 O5 Sr1 113.51(10) . .
P2 O6 Sr1 96.31(16) . .
P2 O7 Sr2 123.53(15) . 1_455
P2 O7 H7A 109.5 . .
Sr2 O7 H7A 108.4 1_455 .
C7 O8 Sr2 108.4(2) . .
C7 O9 Sr2 122.6(2) 3_645 3_545
C7 O9 Sr1 135.2(2) 3_645 .
Sr2 O9 Sr1 96.53(8) 3_545 .
C7 O9 Sr2 81.2(2) 3_645 3_645
Sr2 O9 Sr2 129.17(10) 3_545 3_645
Sr1 O9 Sr2 90.66(8) . 3_645
C3 O11 Sr2 147.9(3) . .
O6 P2 O5 114.22(18) . .
O6 P2 O7 110.01(19) . .
O5 P2 O7 110.67(17) . .
O6 P2 C4 107.60(18) . .
O5 P2 C4 109.8(2) . .
O7 P2 C4 104.03(16) . .
O6 P2 Sr1 57.42(13) . .
O5 P2 Sr1 57.50(12) . .
O7 P2 Sr1 121.88(11) . .
C4 P2 Sr1 134.06(13) . .
N1 C2 C3 108.9(3) . 4_455
N1 C2 H2A 109.9 . .
C3 C2 H2A 109.9 4_455 .
N1 C2 H2B 109.9 . .
C3 C2 H2B 109.9 4_455 .
H2A C2 H2B 108.3 . .
O10 C3 O11 126.1(4) . .
O10 C3 C2 117.5(3) . 4
O11 C3 C2 116.3(4) . 4
N1 C4 P2 112.1(3) . .
N1 C4 H4B 109.2 . .
P2 C4 H4B 109.2 . .
N1 C4 H4C 109.2 . .
P2 C4 H4C 109.2 . .
H4B C4 H4C 107.9 . .
N1 C6 C7 110.8(3) . 1_445
N1 C6 H6A 109.5 . .
C7 C6 H6A 109.5 1_445 .
N1 C6 H6B 109.5 . .
C7 C6 H6B 109.5 1_445 .
H6A C6 H6B 108.1 . .
O8 C7 O9 126.0(4) . 3_655
O8 C7 C6 118.0(3) . 1_665
O9 C7 C6 116.0(4) 3_655 1_665
O8 C7 Sr2 50.2(2) . .
O9 C7 Sr2 75.9(2) 3_655 .
C6 C7 Sr2 167.8(3) 1_665 .

loop_
_geom_bond_atom_site_label_1
_geom_bond_atom_site_label_2
_geom_bond_distance
_geom_bond_site_symmetry_2
N1 C6 1.490(5) .
N1 C4 1.498(5) .
N1 C2 1.498(4) .
N1 H1A 0.9100 .
Sr1 O1 2.544(3) 3_545
Sr1 O1 2.641(3) .
Sr1 O9 2.668(2) .
Sr1 O3 2.695(3) 1_455
Sr1 O4 2.705(3) 3_645
Sr1 O3 2.780(3) 3_645
Sr1 O6 2.830(3) .
Sr1 O5 2.831(3) .
Sr1 O2 2.871(3) .
Sr1 O2 2.946(3) 1_455
Sr1 P1 3.2974(11) .
Sr1 P2 3.3376(10) .
Sr2 O2 2.509(2) 3_655
Sr2 O5 2.531(3) .
Sr2 O3 2.602(3) .
Sr2 O8 2.609(3) .
Sr2 O9 2.652(3) 3
Sr2 O11 2.685(3) .
Sr2 O7 2.688(3) 1_655
Sr2 O1 2.822(3) .
Sr2 O9 3.163(3) 3_655
Sr2 C7 3.223(4) .
Sr2 P1 3.2440(9) .
Sr2 Sr1 3.9700(5) 3
P1 O2 1.502(3) .
P1 O3 1.514(3) .
P1 O1 1.522(3) .
P1 O4 1.593(3) .
P1 Sr1 3.3440(11) 1_655
P1 Sr1 3.4265(10) 3_655
O1 Sr1 2.544(3) 3
O2 Sr2 2.509(2) 3_645
O2 Sr1 2.946(3) 1_655
O3 Sr1 2.695(3) 1_655
O3 Sr1 2.780(3) 3_655
O4 Sr1 2.705(3) 3_655
O4 H4A 0.8200 .
O5 P2 1.495(3) .
O6 P2 1.486(3) .
O7 P2 1.584(3) .
O7 Sr2 2.688(3) 1_455
O7 H7A 0.8200 .
O8 C7 1.240(5) .
O9 C7 1.267(4) 3_645
O9 Sr2 2.652(3) 3_545
O9 Sr2 3.163(3) 3_645
O10 C3 1.222(5) .
O11 C3 1.263(5) .
P2 C4 1.840(4) .
C2 C3 1.519(6) 4_455
C2 H2A 0.9700 .
C2 H2B 0.9700 .
C3 C2 1.519(6) 4
C4 H4B 0.9700 .
C4 H4C 0.9700 .
C6 C7 1.524(6) 1_445
C6 H6A 0.9700 .
C6 H6B 0.9700 .
C7 O9 1.267(4) 3_655
C7 C6 1.524(6) 1_665
